data_4518305
loop_
_publ_author_name
'Rumyantcev, Roman V.'
'Fukin, Georgy K.'
'Romanenko, Galina V.'
'Teplova, Irina A.'
'Bubnov, Michael P.'
'Cherkasov, Vladimir K.'

_publ_section_title
;
 Single Crystal X-ray Diffraction Studies of Two Polymorphic Modifications
 of the Dicarbonyl-<i>o</i>-Semiquinonato Rhodium Complex at Different
 Temperatures. Destruction Stimulated by Cooling Versus Stability.
;
_journal_issue 50
_journal_name_full 'ACS omega'
_journal_page_first 32792
_journal_page_last 32799
_journal_paper_doi 10.1021/acsomega.0c05344
_journal_volume 5
_journal_year 2020
_chemical_formula_sum 'C16 H20 O4 Rh'
_chemical_formula_weight 379.23
_space_group_crystal_system monoclinic
_space_group_IT_number 14
_space_group_name_Hall '-P 2ybc'
_space_group_name_H-M_alt 'P 1 21/c 1'
_atom_sites_solution_hydrogens geom
_atom_sites_solution_primary dual
_atom_sites_solution_secondary difmap
_audit_creation_method SHELXL-2014/7
_cell_angle_alpha 90
_cell_angle_beta 90.060(2)
_cell_angle_gamma 90
_cell_formula_units_Z 8
_cell_length_a 6.5696(4)
_cell_length_b 20.9644(11)
_cell_length_c 23.7521(13)
_cell_measurement_reflns_used 9319
_cell_measurement_temperature 230(2)
_cell_measurement_theta_max 27.97
_cell_measurement_theta_min 2.59
_cell_volume 3271.3(3)
_computing_cell_refinement SAINT
_computing_data_collection APEX3
_computing_data_reduction SAINT
_computing_molecular_graphics SHELXTL
_computing_publication_material SHELXTL
_computing_structure_refinement SHELXL-2014/7
_computing_structure_solution SHELXT-2014/5
_diffrn_ambient_temperature 230(2)
_diffrn_measured_fraction_theta_full 0.999
_diffrn_measured_fraction_theta_max 0.999
_diffrn_measurement_device_type 'Bruker D8 Quest (CMOS)'
_diffrn_measurement_method '\w scans'
_diffrn_radiation_type MoK\a
_diffrn_radiation_wavelength 0.71073
_diffrn_reflns_av_R_equivalents 0.0787
_diffrn_reflns_av_unetI/netI 0.0726
_diffrn_reflns_Laue_measured_fraction_full 0.999
_diffrn_reflns_Laue_measured_fraction_max 0.999
_diffrn_reflns_limit_h_max 8
_diffrn_reflns_limit_h_min -8
_diffrn_reflns_limit_k_max 27
_diffrn_reflns_limit_k_min -27
_diffrn_reflns_limit_l_max 31
_diffrn_reflns_limit_l_min -31
_diffrn_reflns_number 45811
_diffrn_reflns_point_group_measured_fraction_full 0.999
_diffrn_reflns_point_group_measured_fraction_max 0.999
_diffrn_reflns_theta_full 25.242
_diffrn_reflns_theta_max 28.284
_diffrn_reflns_theta_min 2.124
_diffrn_source 'microfocus tube'
_exptl_absorpt_coefficient_mu 1.056
_exptl_absorpt_correction_T_max 0.8496
_exptl_absorpt_correction_T_min 0.6879
_exptl_absorpt_correction_type multi-scan
_exptl_absorpt_process_details SADABS-2016/2
_exptl_crystal_colour black
_exptl_crystal_density_diffrn 1.540
_exptl_crystal_description stick
_exptl_crystal_F_000 1544
_exptl_crystal_size_max 0.500
_exptl_crystal_size_mid 0.110
_exptl_crystal_size_min 0.080
_refine_diff_density_max 0.965
_refine_diff_density_min -0.797
_refine_diff_density_rms 0.103
_refine_ls_extinction_method none
_refine_ls_goodness_of_fit_ref 1.033
_refine_ls_hydrogen_treatment constr
_refine_ls_matrix_type full
_refine_ls_number_parameters 392
_refine_ls_number_reflns 8109
_refine_ls_number_restraints 0
_refine_ls_restrained_S_all 1.033
_refine_ls_R_factor_all 0.1438
_refine_ls_R_factor_gt 0.0621
_refine_ls_shift/su_max 0.001
_refine_ls_shift/su_mean 0.000
_refine_ls_structure_factor_coef Fsqd
_refine_ls_weighting_details 'w=1/[\s^2^(Fo^2^)+(0.0418P)^2^+7.8400P] where P=(Fo^2^+2Fc^2^)/3'
_refine_ls_weighting_scheme calc
_refine_ls_wR_factor_gt 0.1216
_refine_ls_wR_factor_ref 0.1494
_reflns_Friedel_coverage 0.000
_reflns_number_gt 4200
_reflns_number_total 8109
_reflns_threshold_expression 'I > 2\s(I)'
_cod_data_source_file ao0c05344_si_003.cif
_cod_data_source_block 2_230
_cod_depositor_comments 'Adding full bibliography for 4518296--4518313.cif.'
_cod_original_sg_symbol_H-M 'P 21/c'
_cod_database_code 4518305
_shelx_shelxl_version_number 2014/7
_shelx_space_group_comment
;
The symmetry employed for this shelxl refinement is uniquely defined
by the following loop, which should always be used as a source of
symmetry information in preference to the above space-group names.
They are only intended as comments.
;
_shelx_estimated_absorpt_t_min 0.620
_shelx_estimated_absorpt_t_max 0.920

loop_
_space_group_symop_operation_xyz
'x, y, z'
'-x, y+1/2, -z+1/2'
'-x, -y, -z'
'x, -y-1/2, z-1/2'

loop_
_atom_site_label
_atom_site_type_symbol
_atom_site_fract_x
_atom_site_fract_y
_atom_site_fract_z
_atom_site_U_iso_or_equiv
_atom_site_adp_type
_atom_site_occupancy
_atom_site_site_symmetry_order
_atom_site_calc_flag
_atom_site_refinement_flags_posn
_atom_site_refinement_flags_adp
_atom_site_refinement_flags_occupancy
_atom_site_disorder_assembly
_atom_site_disorder_group
Rh1 Rh 0.49794(19) 0.80843(2) 0.48454(2) 0.0564(2) Uani 1 1 d . . . . .
Rh2 Rh 0.9865(2) 0.81023(2) 0.48466(2) 0.0610(2) Uani 1 1 d . . . . .
O1 O 0.5153(12) 0.72308(16) 0.44532(15) 0.0463(13) Uani 1 1 d . . . . .
O2 O 0.4940(13) 0.83648(16) 0.40358(16) 0.0539(13) Uani 1 1 d . . . . .
O3 O 0.4903(13) 0.7562(2) 0.60065(18) 0.0601(14) Uani 1 1 d . . . . .
O4 O 0.4790(17) 0.9396(2) 0.5324(2) 0.093(2) Uani 1 1 d . . . . .
O5 O 0.9767(11) 0.72719(17) 0.52695(15) 0.0444(13) Uani 1 1 d . . . . .
O6 O 0.9958(12) 0.84301(17) 0.56453(15) 0.0508(13) Uani 1 1 d . . . . .
O7 O 0.9952(15) 0.7524(2) 0.37020(19) 0.0692(15) Uani 1 1 d . . . . .
O8 O 0.996(2) 0.9404(2) 0.4354(2) 0.108(2) Uani 1 1 d . . . . .
C1 C 0.5109(16) 0.7268(2) 0.3908(2) 0.0338(14) Uani 1 1 d . . . . .
C2 C 0.4958(16) 0.7914(2) 0.3668(2) 0.0321(14) Uani 1 1 d . . . . .
C3 C 0.4867(15) 0.8006(2) 0.3075(2) 0.0325(14) Uani 1 1 d . . . . .
C4 C 0.4935(15) 0.7460(2) 0.2759(2) 0.0395(15) Uani 1 1 d . . . . .
H4A H 0.4880 0.7499 0.2365 0.047 Uiso 1 1 calc R U . . .
C5 C 0.5083(15) 0.6843(2) 0.2994(2) 0.0395(15) Uani 1 1 d . . . . .
H5A H 0.5104 0.6494 0.2745 0.047 Uiso 1 1 calc R U . . .
C6 C 0.5198(14) 0.6720(3) 0.3555(2) 0.0371(16) Uani 1 1 d . . . . .
C7 C 0.4696(15) 0.8679(3) 0.2838(2) 0.0426(19) Uani 1 1 d . . . . .
C8 C 0.4722(15) 0.8653(3) 0.2191(2) 0.046(2) Uani 1 1 d . . . . .
H8A H 0.6011 0.8480 0.2065 0.070 Uiso 1 1 calc R U . . .
H8B H 0.4551 0.9081 0.2041 0.070 Uiso 1 1 calc R U . . .
H8C H 0.3619 0.8384 0.2060 0.070 Uiso 1 1 calc R U . . .
C9 C 0.2698(18) 0.8972(4) 0.3021(4) 0.071(3) Uani 1 1 d . . . . .
H9A H 0.1638 0.8650 0.3011 0.106 Uiso 1 1 calc R U . . .
H9B H 0.2343 0.9318 0.2768 0.106 Uiso 1 1 calc R U . . .
H9C H 0.2832 0.9136 0.3401 0.106 Uiso 1 1 calc R U . . .
C10 C 0.6566(16) 0.9080(4) 0.3027(4) 0.072(3) Uani 1 1 d . . . . .
H10A H 0.7807 0.8852 0.2935 0.108 Uiso 1 1 calc R U . . .
H10B H 0.6504 0.9149 0.3430 0.108 Uiso 1 1 calc R U . . .
H10C H 0.6554 0.9487 0.2834 0.108 Uiso 1 1 calc R U . . .
C11 C 0.5453(13) 0.6055(3) 0.3806(3) 0.045(2) Uani 1 1 d . . . . .
C12 C 0.7524(14) 0.6023(3) 0.4075(3) 0.0499(19) Uani 1 1 d . . . . .
H12A H 0.7600 0.6331 0.4380 0.075 Uiso 1 1 calc R U . . .
H12B H 0.8557 0.6120 0.3797 0.075 Uiso 1 1 calc R U . . .
H12C H 0.7750 0.5598 0.4224 0.075 Uiso 1 1 calc R U . . .
C13 C 0.5310(17) 0.5534(3) 0.3354(3) 0.056(2) Uani 1 1 d . . . . .
H13A H 0.4083 0.5596 0.3133 0.084 Uiso 1 1 calc R U . . .
H13B H 0.5267 0.5119 0.3533 0.084 Uiso 1 1 calc R U . . .
H13C H 0.6490 0.5558 0.3110 0.084 Uiso 1 1 calc R U . . .
C14 C 0.3807(15) 0.5919(4) 0.4246(4) 0.066(3) Uani 1 1 d . . . . .
H14A H 0.2475 0.5944 0.4071 0.099 Uiso 1 1 calc R U . . .
H14B H 0.3896 0.6233 0.4546 0.099 Uiso 1 1 calc R U . . .
H14C H 0.4006 0.5496 0.4402 0.099 Uiso 1 1 calc R U . . .
C15 C 0.494(2) 0.7766(3) 0.5570(2) 0.051(2) Uani 1 1 d . . . . .
C16 C 0.490(2) 0.8897(3) 0.5147(3) 0.070(3) Uani 1 1 d . . . . .
C17 C 0.9819(18) 0.7335(2) 0.5813(2) 0.0395(17) Uani 1 1 d . . . . .
C18 C 0.9883(17) 0.7975(3) 0.6025(3) 0.0451(17) Uani 1 1 d . . . . .
C19 C 0.9966(15) 0.8123(2) 0.6600(2) 0.0387(15) Uani 1 1 d . . . . .
C20 C 0.9895(15) 0.7600(3) 0.6951(2) 0.0396(15) Uani 1 1 d . . . . .
H20A H 0.9928 0.7667 0.7342 0.048 Uiso 1 1 calc R U . . .
C21 C 0.9773(14) 0.6970(3) 0.6749(2) 0.0365(16) Uani 1 1 d . . . . .
H21A H 0.9739 0.6637 0.7014 0.044 Uiso 1 1 calc R U . . .
C22 C 0.9703(12) 0.6815(2) 0.6192(2) 0.0329(16) Uani 1 1 d . . . . .
C23 C 1.0010(19) 0.8804(3) 0.6827(3) 0.0519(19) Uani 1 1 d . . . . .
C24 C 1.0177(19) 0.8826(3) 0.7475(3) 0.061(2) Uani 1 1 d . . . . .
H24A H 0.9063 0.8587 0.7640 0.092 Uiso 1 1 calc R U . . .
H24B H 1.0109 0.9266 0.7601 0.092 Uiso 1 1 calc R U . . .
H24C H 1.1462 0.8641 0.7592 0.092 Uiso 1 1 calc R U . . .
C25 C 1.1985(18) 0.9109(5) 0.6624(5) 0.091(5) Uani 1 1 d . . . . .
H25A H 1.3134 0.8864 0.6762 0.136 Uiso 1 1 calc R U . . .
H25B H 1.2074 0.9542 0.6766 0.136 Uiso 1 1 calc R U . . .
H25C H 1.2005 0.9116 0.6216 0.136 Uiso 1 1 calc R U . . .
C26 C 0.8163(19) 0.9167(5) 0.6611(6) 0.088(4) Uani 1 1 d . . . . .
H26A H 0.6932 0.8960 0.6743 0.132 Uiso 1 1 calc R U . . .
H26B H 0.8175 0.9169 0.6202 0.132 Uiso 1 1 calc R U . . .
H26C H 0.8205 0.9602 0.6749 0.132 Uiso 1 1 calc R U . . .
C27 C 0.9467(11) 0.6124(3) 0.5971(3) 0.0353(18) Uani 1 1 d . . . . .
C28 C 0.9556(13) 0.5632(3) 0.6451(3) 0.045(2) Uani 1 1 d . . . . .
H28A H 1.0745 0.5713 0.6683 0.068 Uiso 1 1 calc R U . . .
H28B H 0.9641 0.5206 0.6294 0.068 Uiso 1 1 calc R U . . .
H28C H 0.8339 0.5668 0.6680 0.068 Uiso 1 1 calc R U . . .
C29 C 0.7434(14) 0.6062(3) 0.5670(3) 0.051(2) Uani 1 1 d . . . . .
H29A H 0.6339 0.6084 0.5943 0.077 Uiso 1 1 calc R U . . .
H29B H 0.7376 0.5656 0.5475 0.077 Uiso 1 1 calc R U . . .
H29C H 0.7288 0.6406 0.5400 0.077 Uiso 1 1 calc R U . . .
C30 C 1.1229(14) 0.5966(4) 0.5564(4) 0.059(2) Uani 1 1 d . . . . .
H30A H 1.2512 0.5983 0.5766 0.088 Uiso 1 1 calc R U . . .
H30B H 1.1248 0.6275 0.5259 0.088 Uiso 1 1 calc R U . . .
H30C H 1.1034 0.5542 0.5410 0.088 Uiso 1 1 calc R U . . .
C31 C 0.992(2) 0.7745(3) 0.4137(3) 0.057(2) Uani 1 1 d . . . . .
C32 C 0.997(2) 0.8906(3) 0.4528(3) 0.074(3) Uani 1 1 d . . . . .

loop_
_atom_site_aniso_label
_atom_site_aniso_U_11
_atom_site_aniso_U_22
_atom_site_aniso_U_33
_atom_site_aniso_U_23
_atom_site_aniso_U_13
_atom_site_aniso_U_12
Rh1 0.1087(6) 0.0272(2) 0.0334(3) -0.00266(19) 0.0056(7) -0.0004(5)
Rh2 0.1135(7) 0.0328(3) 0.0366(3) 0.0045(2) 0.0048(7) -0.0172(5)
O1 0.076(4) 0.0228(18) 0.040(2) 0.0008(16) 0.011(4) -0.002(3)
O2 0.098(4) 0.0212(18) 0.043(2) -0.0062(16) 0.005(4) -0.008(4)
O3 0.070(4) 0.061(3) 0.049(3) 0.011(2) 0.003(5) 0.002(5)
O4 0.173(7) 0.037(3) 0.070(3) -0.020(2) 0.019(6) -0.003(5)
O5 0.073(4) 0.0286(19) 0.0321(19) 0.0030(16) 0.005(3) -0.007(3)
O6 0.087(4) 0.029(2) 0.036(2) -0.0016(16) 0.006(4) -0.023(4)
O7 0.077(4) 0.084(3) 0.046(3) -0.010(2) -0.003(5) -0.013(6)
O8 0.187(8) 0.042(3) 0.094(4) 0.029(3) 0.006(8) -0.002(7)
C1 0.044(4) 0.019(2) 0.038(3) -0.002(2) 0.017(5) -0.004(4)
C2 0.043(4) 0.026(2) 0.027(2) -0.002(2) -0.002(5) 0.010(5)
C3 0.038(4) 0.034(3) 0.026(2) -0.004(2) 0.011(4) -0.004(4)
C4 0.052(4) 0.034(3) 0.033(3) 0.001(2) 0.004(5) 0.010(5)
C5 0.048(4) 0.026(3) 0.045(3) -0.009(2) 0.004(5) -0.006(5)
C6 0.041(5) 0.025(2) 0.044(3) 0.003(2) 0.006(4) 0.001(4)
C7 0.058(6) 0.032(3) 0.039(3) 0.006(2) -0.001(4) -0.015(4)
C8 0.057(6) 0.040(3) 0.043(3) 0.011(3) -0.004(5) 0.002(4)
C9 0.112(8) 0.048(5) 0.052(5) 0.010(4) 0.014(6) 0.034(6)
C10 0.113(9) 0.046(5) 0.058(6) 0.003(4) -0.013(5) -0.047(5)
C11 0.066(6) 0.017(3) 0.051(4) 0.005(2) 0.021(5) 0.003(4)
C12 0.067(6) 0.035(4) 0.048(4) 0.004(3) 0.007(5) 0.009(5)
C13 0.084(7) 0.025(3) 0.059(4) 0.002(3) -0.005(6) -0.008(5)
C14 0.103(8) 0.030(4) 0.065(6) 0.001(4) 0.024(5) -0.014(4)
C15 0.085(6) 0.029(3) 0.037(3) 0.009(2) 0.028(6) 0.003(6)
C16 0.125(8) 0.044(4) 0.042(4) -0.004(3) 0.018(8) -0.009(7)
C17 0.052(5) 0.027(3) 0.040(3) 0.000(2) 0.002(5) 0.006(4)
C18 0.050(5) 0.032(3) 0.053(3) -0.002(3) -0.011(6) -0.003(5)
C19 0.034(4) 0.029(3) 0.053(3) -0.005(2) -0.016(5) 0.002(5)
C20 0.039(4) 0.048(3) 0.032(3) -0.006(2) 0.007(5) -0.002(5)
C21 0.038(5) 0.034(3) 0.037(3) 0.009(2) 0.006(4) -0.001(4)
C22 0.034(5) 0.026(3) 0.038(3) 0.000(2) 0.005(4) 0.001(3)
C23 0.073(6) 0.032(3) 0.051(4) -0.013(3) 0.012(6) -0.015(6)
C24 0.066(6) 0.058(4) 0.059(4) -0.028(3) 0.016(6) -0.025(6)
C25 0.129(12) 0.076(8) 0.068(8) -0.026(6) 0.017(7) -0.068(8)
C26 0.133(12) 0.043(6) 0.088(9) -0.017(6) -0.013(7) 0.027(6)
C27 0.040(5) 0.022(3) 0.044(3) 0.001(2) 0.006(3) 0.002(3)
C28 0.056(6) 0.029(3) 0.052(4) 0.004(3) 0.002(4) -0.002(4)
C29 0.068(6) 0.033(4) 0.053(4) -0.001(3) 0.009(5) -0.004(4)
C30 0.071(6) 0.039(4) 0.066(6) -0.003(4) 0.036(5) 0.006(4)
C31 0.067(6) 0.059(4) 0.045(4) 0.020(3) -0.009(7) -0.009(7)
C32 0.128(8) 0.047(4) 0.048(4) 0.006(3) 0.011(8) -0.039(8)

loop_
_atom_type_symbol
_atom_type_description
_atom_type_scat_dispersion_real
_atom_type_scat_dispersion_imag
_atom_type_scat_source
C C 0.0033 0.0016 'International Tables Vol C Tables 4.2.6.8 and 6.1.1.4'
H H 0.0000 0.0000 'International Tables Vol C Tables 4.2.6.8 and 6.1.1.4'
O O 0.0106 0.0060 'International Tables Vol C Tables 4.2.6.8 and 6.1.1.4'
Rh Rh -1.1178 0.9187 'International Tables Vol C Tables 4.2.6.8 and 6.1.1.4'

loop_
_geom_angle_atom_site_label_1
_geom_angle_atom_site_label_2
_geom_angle_atom_site_label_3
_geom_angle
_geom_angle_site_symmetry_1
_geom_angle_site_symmetry_3
_geom_angle_publ_flag
C16 Rh1 C15 88.3(3) . . ?
C16 Rh1 O1 175.1(3) . . ?
C15 Rh1 O1 96.3(2) . . ?
C16 Rh1 O2 95.8(2) . . ?
C15 Rh1 O2 175.5(3) . . ?
O1 Rh1 O2 79.56(14) . . ?
C31 Rh2 C32 89.7(3) . . ?
C31 Rh2 O5 96.1(2) . . ?
C32 Rh2 O5 174.2(2) . . ?
C31 Rh2 O6 175.1(3) . . ?
C32 Rh2 O6 94.2(2) . . ?
O5 Rh2 O6 79.99(15) . . ?
C1 O1 Rh1 114.0(3) . . ?
C2 O2 Rh1 115.7(3) . . ?
C17 O5 Rh2 114.0(3) . . ?
C18 O6 Rh2 113.4(3) . . ?
O1 C1 C6 122.6(5) . . ?
O1 C1 C2 116.2(4) . . ?
C6 C1 C2 121.1(5) . . ?
O2 C2 C3 124.9(5) . . ?
O2 C2 C1 114.5(4) . . ?
C3 C2 C1 120.7(4) . . ?
C4 C3 C2 115.3(5) . . ?
C4 C3 C7 125.1(5) . . ?
C2 C3 C7 119.6(4) . . ?
C3 C4 C5 123.5(5) . . ?
C3 C4 H4A 118.2 . . ?
C5 C4 H4A 118.2 . . ?
C6 C5 C4 124.3(5) . . ?
C6 C5 H5A 117.9 . . ?
C4 C5 H5A 117.9 . . ?
C5 C6 C1 115.1(5) . . ?
C5 C6 C11 124.2(5) . . ?
C1 C6 C11 120.7(5) . . ?
C10 C7 C8 107.4(7) . . ?
C10 C7 C3 109.6(7) . . ?
C8 C7 C3 109.6(5) . . ?
C10 C7 C9 112.6(6) . . ?
C8 C7 C9 108.2(7) . . ?
C3 C7 C9 109.5(7) . . ?
C7 C8 H8A 109.5 . . ?
C7 C8 H8B 109.5 . . ?
H8A C8 H8B 109.5 . . ?
C7 C8 H8C 109.5 . . ?
H8A C8 H8C 109.5 . . ?
H8B C8 H8C 109.5 . . ?
C7 C9 H9A 109.5 . . ?
C7 C9 H9B 109.5 . . ?
H9A C9 H9B 109.5 . . ?
C7 C9 H9C 109.5 . . ?
H9A C9 H9C 109.5 . . ?
H9B C9 H9C 109.5 . . ?
C7 C10 H10A 109.5 . . ?
C7 C10 H10B 109.5 . . ?
H10A C10 H10B 109.5 . . ?
C7 C10 H10C 109.5 . . ?
H10A C10 H10C 109.5 . . ?
H10B C10 H10C 109.5 . . ?
C14 C11 C6 111.0(6) . . ?
C14 C11 C13 107.7(6) . . ?
C6 C11 C13 111.7(5) . . ?
C14 C11 C12 109.9(7) . . ?
C6 C11 C12 107.8(6) . . ?
C13 C11 C12 108.7(7) . . ?
C11 C12 H12A 109.5 . . ?
C11 C12 H12B 109.5 . . ?
H12A C12 H12B 109.5 . . ?
C11 C12 H12C 109.5 . . ?
H12A C12 H12C 109.5 . . ?
H12B C12 H12C 109.5 . . ?
C11 C13 H13A 109.5 . . ?
C11 C13 H13B 109.5 . . ?
H13A C13 H13B 109.5 . . ?
C11 C13 H13C 109.5 . . ?
H13A C13 H13C 109.5 . . ?
H13B C13 H13C 109.5 . . ?
C11 C14 H14A 109.5 . . ?
C11 C14 H14B 109.5 . . ?
H14A C14 H14B 109.5 . . ?
C11 C14 H14C 109.5 . . ?
H14A C14 H14C 109.5 . . ?
H14B C14 H14C 109.5 . . ?
O3 C15 Rh1 178.7(8) . . ?
O4 C16 Rh1 177.7(13) . . ?
O5 C17 C22 123.4(5) . . ?
O5 C17 C18 116.4(5) . . ?
C22 C17 C18 120.1(5) . . ?
O6 C18 C19 120.5(5) . . ?
O6 C18 C17 116.1(5) . . ?
C19 C18 C17 123.3(5) . . ?
C20 C19 C18 114.4(5) . . ?
C20 C19 C23 122.1(5) . . ?
C18 C19 C23 123.5(5) . . ?
C19 C20 C21 122.9(5) . . ?
C19 C20 H20A 118.6 . . ?
C21 C20 H20A 118.6 . . ?
C22 C21 C20 123.8(5) . . ?
C22 C21 H21A 118.1 . . ?
C20 C21 H21A 118.1 . . ?
C21 C22 C17 115.5(5) . . ?
C21 C22 C27 123.7(5) . . ?
C17 C22 C27 120.8(5) . . ?
C26 C23 C24 112.1(9) . . ?
C26 C23 C19 109.5(8) . . ?
C24 C23 C19 112.4(5) . . ?
C26 C23 C25 111.3(7) . . ?
C24 C23 C25 104.0(8) . . ?
C19 C23 C25 107.3(8) . . ?
C23 C24 H24A 109.5 . . ?
C23 C24 H24B 109.5 . . ?
H24A C24 H24B 109.5 . . ?
C23 C24 H24C 109.5 . . ?
H24A C24 H24C 109.5 . . ?
H24B C24 H24C 109.5 . . ?
C23 C25 H25A 109.5 . . ?
C23 C25 H25B 109.5 . . ?
H25A C25 H25B 109.5 . . ?
C23 C25 H25C 109.5 . . ?
H25A C25 H25C 109.5 . . ?
H25B C25 H25C 109.5 . . ?
C23 C26 H26A 109.5 . . ?
C23 C26 H26B 109.5 . . ?
H26A C26 H26B 109.5 . . ?
C23 C26 H26C 109.5 . . ?
H26A C26 H26C 109.5 . . ?
H26B C26 H26C 109.5 . . ?
C30 C27 C28 107.0(6) . . ?
C30 C27 C22 109.8(6) . . ?
C28 C27 C22 111.8(5) . . ?
C30 C27 C29 110.2(6) . . ?
C28 C27 C29 108.9(6) . . ?
C22 C27 C29 109.1(5) . . ?
C27 C28 H28A 109.5 . . ?
C27 C28 H28B 109.5 . . ?
H28A C28 H28B 109.5 . . ?
C27 C28 H28C 109.5 . . ?
H28A C28 H28C 109.5 . . ?
H28B C28 H28C 109.5 . . ?
C27 C29 H29A 109.5 . . ?
C27 C29 H29B 109.5 . . ?
H29A C29 H29B 109.5 . . ?
C27 C29 H29C 109.5 . . ?
H29A C29 H29C 109.5 . . ?
H29B C29 H29C 109.5 . . ?
C27 C30 H30A 109.5 . . ?
C27 C30 H30B 109.5 . . ?
H30A C30 H30B 109.5 . . ?
C27 C30 H30C 109.5 . . ?
H30A C30 H30C 109.5 . . ?
H30B C30 H30C 109.5 . . ?
O7 C31 Rh2 179.8(8) . . ?
O8 C32 Rh2 176.4(11) . . ?

loop_
_geom_bond_atom_site_label_1
_geom_bond_atom_site_label_2
_geom_bond_distance
_geom_bond_site_symmetry_2
_geom_bond_publ_flag
Rh1 C16 1.849(7) . ?
Rh1 C15 1.847(5) . ?
Rh1 O1 2.021(4) . ?
Rh1 O2 2.011(4) . ?
Rh2 C31 1.844(7) . ?
Rh2 C32 1.848(6) . ?
Rh2 O5 2.011(4) . ?
Rh2 O6 2.019(4) . ?
O1 C1 1.298(6) . ?
O2 C2 1.287(6) . ?
O3 C15 1.121(6) . ?
O4 C16 1.129(7) . ?
O5 C17 1.298(6) . ?
O6 C18 1.313(7) . ?
O7 C31 1.134(7) . ?
O8 C32 1.124(7) . ?
C1 C6 1.423(7) . ?
C1 C2 1.472(7) . ?
C2 C3 1.425(7) . ?
C3 C4 1.368(7) . ?
C3 C7 1.524(7) . ?
C4 C5 1.413(7) . ?
C4 H4A 0.9400 . ?
C5 C6 1.359(8) . ?
C5 H5A 0.9400 . ?
C6 C11 1.527(7) . ?
C7 C10 1.554(11) . ?
C7 C8 1.537(8) . ?
C7 C9 1.513(13) . ?
C8 H8A 0.9700 . ?
C8 H8B 0.9700 . ?
C8 H8C 0.9700 . ?
C9 H9A 0.9700 . ?
C9 H9B 0.9700 . ?
C9 H9C 0.9700 . ?
C10 H10A 0.9700 . ?
C10 H10B 0.9700 . ?
C10 H10C 0.9700 . ?
C11 C14 1.532(11) . ?
C11 C13 1.533(8) . ?
C11 C12 1.505(12) . ?
C12 H12A 0.9700 . ?
C12 H12B 0.9700 . ?
C12 H12C 0.9700 . ?
C13 H13A 0.9700 . ?
C13 H13B 0.9700 . ?
C13 H13C 0.9700 . ?
C14 H14A 0.9700 . ?
C14 H14B 0.9700 . ?
C14 H14C 0.9700 . ?
C17 C22 1.416(8) . ?
C17 C18 1.433(7) . ?
C18 C19 1.402(8) . ?
C19 C20 1.379(7) . ?
C19 C23 1.526(7) . ?
C20 C21 1.408(7) . ?
C20 H20A 0.9400 . ?
C21 C22 1.365(8) . ?
C21 H21A 0.9400 . ?
C22 C27 1.547(8) . ?
C23 C26 1.521(14) . ?
C23 C24 1.544(8) . ?
C23 C25 1.525(14) . ?
C24 H24A 0.9700 . ?
C24 H24B 0.9700 . ?
C24 H24C 0.9700 . ?
C25 H25A 0.9700 . ?
C25 H25B 0.9700 . ?
C25 H25C 0.9700 . ?
C26 H26A 0.9700 . ?
C26 H26B 0.9700 . ?
C26 H26C 0.9700 . ?
C27 C30 1.545(9) . ?
C27 C28 1.539(8) . ?
C27 C29 1.520(11) . ?
C28 H28A 0.9700 . ?
C28 H28B 0.9700 . ?
C28 H28C 0.9700 . ?
C29 H29A 0.9700 . ?
C29 H29B 0.9700 . ?
C29 H29C 0.9700 . ?
C30 H30A 0.9700 . ?
C30 H30B 0.9700 . ?
C30 H30C 0.9700 . ?
